data_4020018
loop_
_publ_author_name
'Matzger, Adam J.'
'Price, Christopher P.'

_journal_name_full 'Journal of Organic Chemistry'
_journal_page_first 1
_journal_page_last 6
_journal_paper_doi 10.1021/jo048853n
_journal_volume 70
_journal_year 2005
_chemical_formula_sum 'C40 H26 O2'
_chemical_formula_weight 538.61
_chemical_name_common VAPOL
_space_group_IT_number 2
_symmetry_cell_setting triclinic
_symmetry_space_group_name_Hall '-P 1'
_symmetry_space_group_name_H-M 'P -1'
_atom_sites_solution_hydrogens geom
_atom_sites_solution_primary direct
_atom_sites_solution_secondary difmap
_cell_angle_alpha 78.3890(10)
_cell_angle_beta 83.621(2)
_cell_angle_gamma 65.8440(10)
_cell_formula_units_Z 2
_cell_length_a 9.7591(9)
_cell_length_b 11.4941(10)
_cell_length_c 13.7768(12)
_cell_measurement_reflns_used 4341
_cell_measurement_temperature 153(2)
_cell_measurement_theta_max 27.50
_cell_measurement_theta_min 2.29
_cell_volume 1380.5(2)
_diffrn_ambient_temperature 153(2)
_diffrn_detector_area_resol_mean ?
_diffrn_measurement_device_type 'CCD area detector'
_diffrn_measurement_method 'phi and omega scans'
_diffrn_radiation_monochromator graphite
_diffrn_radiation_source 'fine-focus sealed tube'
_diffrn_radiation_type MoK\a
_diffrn_radiation_wavelength 0.71073
_diffrn_reflns_av_R_equivalents 0.0317
_diffrn_reflns_av_sigmaI/netI 0.0739
_diffrn_reflns_limit_h_max 12
_diffrn_reflns_limit_h_min -12
_diffrn_reflns_limit_k_max 14
_diffrn_reflns_limit_k_min -14
_diffrn_reflns_limit_l_max 17
_diffrn_reflns_limit_l_min -17
_diffrn_reflns_number 11947
_diffrn_reflns_theta_max 27.53
_diffrn_reflns_theta_min 1.51
_diffrn_standards_decay_% ?
_diffrn_standards_interval_count ?
_diffrn_standards_interval_time ?
_diffrn_standards_number ?
_exptl_absorpt_coefficient_mu 0.078
_exptl_absorpt_correction_T_max ?
_exptl_absorpt_correction_T_min ?
_exptl_absorpt_correction_type none
_exptl_absorpt_process_details ?
_exptl_crystal_colour colorless
_exptl_crystal_density_diffrn 1.296
_exptl_crystal_density_meas ?
_exptl_crystal_density_method 'not measured'
_exptl_crystal_description plate
_exptl_crystal_F_000 564
_exptl_crystal_size_max 0.22
_exptl_crystal_size_mid 0.08
_exptl_crystal_size_min 0.075
_refine_ls_extinction_coef ?
_refine_ls_extinction_method none
_refine_ls_goodness_of_fit_ref 0.847
_refine_ls_hydrogen_treatment mixed
_refine_ls_matrix_type full
_refine_ls_number_parameters 381
_refine_ls_number_reflns 6139
_refine_ls_number_restraints 0
_refine_ls_restrained_S_all 0.847
_refine_ls_R_factor_all 0.0800
_refine_ls_R_factor_gt 0.0440
_refine_ls_shift/su_max 0.001
_refine_ls_shift/su_mean 0.000
_refine_ls_structure_factor_coef Fsqd
_refine_ls_weighting_details 'calc w=1/[\s^2^(Fo^2^)+(0.0314P)^2^+0.0000P] where P=(Fo^2^+2Fc^2^)/3'
_refine_ls_weighting_scheme calc
_refine_ls_wR_factor_gt 0.0774
_refine_ls_wR_factor_ref 0.0858
_reflns_number_gt 3755
_reflns_number_total 6139
_reflns_threshold_expression >2sigma(I)
_cod_depositor_comments
;
The following automatic conversions were performed:
'_symmetry_cell_setting' value 'Triclinic' changed to 'triclinic'
according to '/home/saulius/struct/CIF-dictionaries/cif_core.dic'
dictionary named 'cif_core.dic' version 2.4.1 from 2010-06-29.

Automatic conversion script
Id: cif_fix_enum 1527 2010-12-29 10:47:43Z saulius 
;
_cod_original_sg_symbol_H-M P-1
_cod_database_code 4020018

loop_
_symmetry_equiv_pos_as_xyz
'x, y, z'
'-x, -y, -z'

loop_
_atom_site_label
_atom_site_type_symbol
_atom_site_fract_x
_atom_site_fract_y
_atom_site_fract_z
_atom_site_U_iso_or_equiv
_atom_site_adp_type
_atom_site_occupancy
_atom_site_symmetry_multiplicity
_atom_site_calc_flag
_atom_site_refinement_flags
_atom_site_disorder_assembly
_atom_site_disorder_group
O1 O 0.90692(11) 0.38574(10) 0.24047(8) 0.0281(3) Uani 1 1 d . . .
H1A H 0.9159 0.3126 0.2722 0.042 Uiso 1 1 calc R . .
O2 O 0.83238(12) 0.33946(9) 0.47366(8) 0.0270(3) Uani 1 1 d . . .
H2A H 0.7861 0.4140 0.4420 0.041 Uiso 1 1 calc R . .
C33 C 0.87718(16) 0.09881(14) 0.60770(11) 0.0207(3) Uani 1 1 d . . .
C23 C 0.71145(16) 0.28975(14) 0.35635(10) 0.0192(3) Uani 1 1 d . . .
C25 C 0.93600(16) 0.17251(14) 0.64756(11) 0.0242(4) Uani 1 1 d . . .
H25 H 0.9388 0.2495 0.6080 0.029 Uiso 1 1 calc R . .
C3 C 0.65979(16) 0.42822(14) 0.30654(10) 0.0195(3) Uani 1 1 d . . .
C12 C 0.72188(17) 0.60427(14) 0.20423(11) 0.0216(4) Uani 1 1 d . . .
C13 C 0.82364(17) 0.65615(15) 0.14286(11) 0.0230(4) Uani 1 1 d . . .
C31 C 0.75927(16) 0.05125(14) 0.47815(11) 0.0225(4) Uani 1 1 d . . .
C24 C 0.78716(16) 0.25378(14) 0.44463(11) 0.0201(3) Uani 1 1 d . . .
C32 C 0.81243(16) 0.13465(14) 0.50983(11) 0.0202(3) Uani 1 1 d . . .
C4 C 0.76142(16) 0.47328(14) 0.25110(11) 0.0210(4) Uani 1 1 d . . .
C22 C 0.66563(16) 0.20101(14) 0.32511(11) 0.0219(4) Uani 1 1 d . . .
C15 C 0.39262(16) 0.46800(14) 0.37014(11) 0.0223(4) Uani 1 1 d . . .
C14 C 0.76654(18) 0.79102(15) 0.10360(11) 0.0253(4) Uani 1 1 d . . .
C11 C 0.56952(17) 0.68901(15) 0.21845(11) 0.0243(4) Uani 1 1 d . . .
C1 C 0.46617(17) 0.64157(15) 0.27210(11) 0.0250(4) Uani 1 1 d . . .
H1 H 0.3644 0.6998 0.2783 0.030 Uiso 1 1 calc R . .
C2 C 0.50730(17) 0.51375(14) 0.31591(11) 0.0215(4) Uani 1 1 d . . .
C29 C 0.82749(17) -0.09966(14) 0.63260(12) 0.0266(4) Uani 1 1 d . . .
H29 H 0.8323 -0.1783 0.6735 0.032 Uiso 1 1 calc R . .
C34 C 0.87972(16) -0.01754(14) 0.66901(11) 0.0232(4) Uani 1 1 d . . .
C5 C 0.97396(18) 0.58089(16) 0.11731(11) 0.0292(4) Uani 1 1 d . . .
H5 H 1.0149 0.4904 0.1417 0.035 Uiso 1 1 calc R . .
C35 C 0.58707(17) 0.23503(14) 0.23040(11) 0.0234(4) Uani 1 1 d . . .
C21 C 0.69155(16) 0.08427(14) 0.38602(11) 0.0239(4) Uani 1 1 d . . .
H21 H 0.6628 0.0237 0.3653 0.029 Uiso 1 1 calc R . .
C28 C 0.93397(18) -0.05178(15) 0.76593(12) 0.0297(4) Uani 1 1 d . . .
H28 H 0.9335 -0.1288 0.8068 0.036 Uiso 1 1 calc R . .
C8 C 0.85985(19) 0.84366(16) 0.04218(11) 0.0310(4) Uani 1 1 d . . .
H8 H 0.8209 0.9335 0.0156 0.037 Uiso 1 1 calc R . .
C30 C 0.77170(17) -0.06759(14) 0.54154(12) 0.0273(4) Uani 1 1 d . . .
H30 H 0.7399 -0.1250 0.5188 0.033 Uiso 1 1 calc R . .
C20 C 0.25977(17) 0.49743(15) 0.32389(12) 0.0275(4) Uani 1 1 d . . .
H20 H 0.2439 0.5452 0.2584 0.033 Uiso 1 1 calc R . .
C9 C 0.61463(19) 0.87298(16) 0.12495(12) 0.0326(4) Uani 1 1 d . . .
H9 H 0.5795 0.9634 0.1007 0.039 Uiso 1 1 calc R . .
C17 C 0.30362(18) 0.35718(15) 0.51490(12) 0.0303(4) Uani 1 1 d . . .
H17 H 0.3190 0.3089 0.5803 0.036 Uiso 1 1 calc R . .
C10 C 0.52081(19) 0.82421(15) 0.17869(12) 0.0316(4) Uani 1 1 d . . .
H10 H 0.4198 0.8807 0.1906 0.038 Uiso 1 1 calc R . .
C16 C 0.41305(17) 0.39736(14) 0.46629(11) 0.0250(4) Uani 1 1 d . . .
H16 H 0.5031 0.3765 0.4989 0.030 Uiso 1 1 calc R . .
C26 C 0.98901(18) 0.13571(15) 0.74164(12) 0.0303(4) Uani 1 1 d . . .
H26 H 1.0277 0.1875 0.7661 0.036 Uiso 1 1 calc R . .
C7 C 1.00550(19) 0.76766(16) 0.02014(12) 0.0339(4) Uani 1 1 d . . .
H7 H 1.0675 0.8047 -0.0207 0.041 Uiso 1 1 calc R . .
C40 C 0.45822(18) 0.21224(16) 0.22822(12) 0.0314(4) Uani 1 1 d . . .
H40 H 0.4217 0.1737 0.2872 0.038 Uiso 1 1 calc R . .
C19 C 0.15007(18) 0.45719(16) 0.37310(13) 0.0331(4) Uani 1 1 d . . .
H19 H 0.0597 0.4780 0.3410 0.040 Uiso 1 1 calc R . .
C18 C 0.17159(18) 0.38748(15) 0.46803(13) 0.0328(4) Uani 1 1 d . . .
H18 H 0.0963 0.3603 0.5013 0.039 Uiso 1 1 calc R . .
C6 C 1.06235(19) 0.63564(16) 0.05792(12) 0.0337(4) Uani 1 1 d . . .
H6 H 1.1634 0.5828 0.0425 0.040 Uiso 1 1 calc R . .
C36 C 0.63861(18) 0.29010(15) 0.14236(12) 0.0306(4) Uani 1 1 d . . .
H36 H 0.7270 0.3057 0.1421 0.037 Uiso 1 1 calc R . .
C27 C 0.98704(19) 0.02358(16) 0.80198(12) 0.0335(4) Uani 1 1 d . . .
H27 H 1.0223 -0.0002 0.8676 0.040 Uiso 1 1 calc R . .
C37 C 0.5628(2) 0.32243(17) 0.05515(12) 0.0376(5) Uani 1 1 d . . .
H37 H 0.5997 0.3595 -0.0043 0.045 Uiso 1 1 calc R . .
C39 C 0.38224(19) 0.24514(17) 0.14088(13) 0.0373(5) Uani 1 1 d . . .
H39 H 0.2942 0.2292 0.1405 0.045 Uiso 1 1 calc R . .
C38 C 0.4338(2) 0.30079(17) 0.05465(13) 0.0392(5) Uani 1 1 d . . .
H38 H 0.3809 0.3241 -0.0048 0.047 Uiso 1 1 calc R . .
